data_4305780
loop_
_publ_author_name
'Naz Shan'
'Samuel M. Hawxwell'
'Harry Adams'
'Lee Brammer'
'Jim A. Thomas'

_publ_section_title
;
Self-Assembly of Electroactive Thiacrown Ruthenium(II) Complexes into
Hydrogen-Bonded Chain and Tape Networks
;
_journal_name_full 'Inorganic Chemistry'
_journal_page_first 11551
_journal_page_last 11560
_journal_paper_doi 10.1021/ic8007359
_journal_volume 47
_journal_year 2008
_chemical_formula_sum 'C18 H26 Cl F6 N4 O3 P Ru S3'
_chemical_formula_weight 724.10
_chemical_name_systematic
; 
 ? 
;
_space_group_IT_number 14
_symmetry_cell_setting monoclinic
_symmetry_space_group_name_Hall '-P 2ybc'
_symmetry_space_group_name_H-M 'P 1 21/c 1'
_atom_sites_solution_hydrogens geom
_atom_sites_solution_primary direct
_atom_sites_solution_secondary difmap
_audit_creation_method SHELXL-97
_cell_angle_alpha 90.00
_cell_angle_beta 101.483(2)
_cell_angle_gamma 90.00
_cell_formula_units_Z 4
_cell_length_a 12.9575(15)
_cell_length_b 9.8190(11)
_cell_length_c 20.974(3)
_cell_measurement_reflns_used 4801
_cell_measurement_temperature 150(2)
_cell_measurement_theta_max 27.230
_cell_measurement_theta_min 2.622
_cell_volume 2615.1(6)
_computing_cell_refinement 'Bruker XSCANS'
_computing_data_collection 'Bruker XSCANS'
_computing_data_reduction 'Bruker SHELXTL'
_computing_molecular_graphics 'Bruker SHELXTL'
_computing_publication_material 'Bruker SHELXTL'
_computing_structure_refinement 'SHELXL-97 (Sheldrick, 1997)'
_computing_structure_solution 'SHELXS-97 (Sheldrick, 1990)'
_diffrn_ambient_temperature 150(2)
_diffrn_detector_area_resol_mean 100
_diffrn_measured_fraction_theta_full 1.000
_diffrn_measured_fraction_theta_max 0.986
_diffrn_measurement_device_type 'Bruker SMART1000'
_diffrn_measurement_method '\w scans'
_diffrn_radiation_monochromator graphite
_diffrn_radiation_source 'fine-focus sealed tube'
_diffrn_radiation_type MoK\a
_diffrn_radiation_wavelength 0.71073
_diffrn_reflns_av_R_equivalents 0.0391
_diffrn_reflns_av_sigmaI/netI 0.0345
_diffrn_reflns_limit_h_max 16
_diffrn_reflns_limit_h_min -16
_diffrn_reflns_limit_k_max 12
_diffrn_reflns_limit_k_min -12
_diffrn_reflns_limit_l_max 26
_diffrn_reflns_limit_l_min -27
_diffrn_reflns_number 28430
_diffrn_reflns_theta_full 25.00
_diffrn_reflns_theta_max 27.55
_diffrn_reflns_theta_min 1.60
_diffrn_standards_number 0
_exptl_absorpt_coefficient_mu 1.076
_exptl_absorpt_correction_T_max 0.8056
_exptl_absorpt_correction_T_min 0.7247
_exptl_absorpt_correction_type multi-scan
_exptl_absorpt_process_details sadabs
_exptl_crystal_colour yellow
_exptl_crystal_density_diffrn 1.839
_exptl_crystal_density_method 'not measured'
_exptl_crystal_description block
_exptl_crystal_F_000 1456
_exptl_crystal_size_max 0.32
_exptl_crystal_size_mid 0.28
_exptl_crystal_size_min 0.21
_refine_diff_density_max 1.488
_refine_diff_density_min -0.715
_refine_diff_density_rms 0.117
_refine_ls_extinction_method none
_refine_ls_goodness_of_fit_ref 1.051
_refine_ls_hydrogen_treatment constr
_refine_ls_matrix_type full
_refine_ls_number_parameters 335
_refine_ls_number_reflns 5948
_refine_ls_number_restraints 0
_refine_ls_restrained_S_all 1.051
_refine_ls_R_factor_all 0.0591
_refine_ls_R_factor_gt 0.0432
_refine_ls_shift/su_max 0.001
_refine_ls_shift/su_mean 0.000
_refine_ls_structure_factor_coef Fsqd
_refine_ls_weighting_details 'calc w=1/[\s^2^(Fo^2^)+(0.0573P)^2^+5.2806P] where P=(Fo^2^+2Fc^2^)/3'
_refine_ls_weighting_scheme calc
_refine_ls_wR_factor_gt 0.1074
_refine_ls_wR_factor_ref 0.1164
_reflns_number_gt 4693
_reflns_number_total 5948
_reflns_threshold_expression >2sigma(I)
_cod_data_source_file ic8007359_si_001_1.cif
_cod_data_source_block iaj333m
_cod_original_cell_volume 2615.1(5)
_cod_database_code 4305780

loop_
_symmetry_equiv_pos_as_xyz
'x, y, z'
'-x, y+1/2, -z+1/2'
'-x, -y, -z'
'x, -y-1/2, z-1/2'

loop_
_atom_site_label
_atom_site_type_symbol
_atom_site_fract_x
_atom_site_fract_y
_atom_site_fract_z
_atom_site_U_iso_or_equiv
_atom_site_adp_type
_atom_site_occupancy
_atom_site_symmetry_multiplicity
_atom_site_calc_flag
_atom_site_refinement_flags
_atom_site_disorder_assembly
_atom_site_disorder_group
Ru1 Ru 0.19776(2) 0.70164(3) 0.319483(13) 0.01861(10) Uani 1 1 d . . .
Cl1 Cl 0.01847(8) 0.66421(10) 0.25691(5) 0.0308(2) Uani 1 1 d . . .
S1 S 0.36636(7) 0.70302(9) 0.37723(4) 0.0231(2) Uani 1 1 d . . .
S2 S 0.16145(8) 0.53152(10) 0.38655(5) 0.0273(2) Uani 1 1 d . . .
S3 S 0.24794(7) 0.54053(9) 0.25309(4) 0.0243(2) Uani 1 1 d . . .
O1 O 0.0627(2) 0.8725(3) 0.06244(13) 0.0280(6) Uani 1 1 d . . .
O2 O -0.1639(2) 0.8741(3) 0.39730(14) 0.0285(6) Uani 1 1 d . . .
N1 N 0.1462(2) 0.8586(3) 0.37745(15) 0.0223(6) Uani 1 1 d . . .
N2 N 0.2257(2) 0.8604(3) 0.25466(14) 0.0214(6) Uani 1 1 d . . .
N3 N 0.0935(3) 1.0985(3) 0.05677(15) 0.0253(7) Uani 1 1 d . . .
H3A H 0.0523 1.1057 0.0181 0.030 Uiso 1 1 calc R . .
H3B H 0.1261 1.1708 0.0757 0.030 Uiso 1 1 calc R . .
N4 N -0.1557(3) 1.1008(3) 0.41734(16) 0.0282(7) Uani 1 1 d . . .
H4A H -0.2235 1.1055 0.4174 0.034 Uiso 1 1 calc R . .
H4B H -0.1166 1.1746 0.4241 0.034 Uiso 1 1 calc R . .
C1 C 0.3748(3) 0.5650(4) 0.43730(19) 0.0297(9) Uani 1 1 d . . .
H1A H 0.3978 0.4801 0.4188 0.036 Uiso 1 1 calc R . .
H1B H 0.4281 0.5887 0.4765 0.036 Uiso 1 1 calc R . .
C2 C 0.2704(3) 0.5417(4) 0.45614(19) 0.0335(9) Uani 1 1 d . . .
H2A H 0.2568 0.6170 0.4848 0.040 Uiso 1 1 calc R . .
H2B H 0.2737 0.4560 0.4813 0.040 Uiso 1 1 calc R . .
C3 C 0.1930(3) 0.3712(4) 0.3486(2) 0.0336(9) Uani 1 1 d . . .
H3D H 0.2651 0.3421 0.3691 0.040 Uiso 1 1 calc R . .
H3E H 0.1435 0.2993 0.3565 0.040 Uiso 1 1 calc R . .
C4 C 0.1861(3) 0.3866(4) 0.2762(2) 0.0331(9) Uani 1 1 d . . .
H4D H 0.1109 0.3867 0.2544 0.040 Uiso 1 1 calc R . .
H4E H 0.2197 0.3066 0.2601 0.040 Uiso 1 1 calc R . .
C5 C 0.3877(3) 0.5047(4) 0.2854(2) 0.0325(9) Uani 1 1 d . . .
H5A H 0.3940 0.4260 0.3155 0.039 Uiso 1 1 calc R . .
H5B H 0.4230 0.4807 0.2492 0.039 Uiso 1 1 calc R . .
C6 C 0.4411(3) 0.6278(4) 0.3213(2) 0.0315(9) Uani 1 1 d . . .
H6A H 0.4519 0.6974 0.2891 0.038 Uiso 1 1 calc R . .
H6B H 0.5113 0.6004 0.3460 0.038 Uiso 1 1 calc R . .
C7 C 0.2126(3) 0.9549(4) 0.40857(18) 0.0268(8) Uani 1 1 d . . .
H7 H 0.2858 0.9455 0.4095 0.032 Uiso 1 1 calc R . .
C8 C 0.1787(3) 1.0653(4) 0.43880(19) 0.0280(8) Uani 1 1 d . . .
H8 H 0.2277 1.1311 0.4597 0.034(12) Uiso 1 1 calc R . .
C9 C 0.0724(3) 1.0800(4) 0.43849(18) 0.0264(8) Uani 1 1 d . . .
H9 H 0.0470 1.1568 0.4582 0.032 Uiso 1 1 calc R . .
C10 C 0.0037(3) 0.9801(4) 0.40874(18) 0.0229(7) Uani 1 1 d . . .
C11 C 0.0435(3) 0.8715(4) 0.37911(17) 0.0232(8) Uani 1 1 d . . .
H11 H -0.0039 0.8031 0.3591 0.028 Uiso 1 1 calc R . .
C12 C 0.3037(3) 0.9516(4) 0.27140(19) 0.0259(8) Uani 1 1 d . . .
H12 H 0.3473 0.9451 0.3134 0.031 Uiso 1 1 calc R . .
C13 C 0.3237(3) 1.0540(4) 0.23064(19) 0.0291(9) Uani 1 1 d . . .
H13 H 0.3800 1.1159 0.2446 0.035 Uiso 1 1 calc R . .
C14 C 0.2612(3) 1.0660(4) 0.16944(19) 0.0269(8) Uani 1 1 d . . .
H14 H 0.2731 1.1361 0.1405 0.032 Uiso 1 1 calc R . .
C15 C 0.1807(3) 0.9730(4) 0.15150(17) 0.0217(7) Uani 1 1 d . . .
C16 C 0.1654(3) 0.8718(4) 0.19481(17) 0.0224(7) Uani 1 1 d . . .
H16 H 0.1102 0.8080 0.1817 0.027 Uiso 1 1 calc R . .
C17 C 0.1064(3) 0.9782(4) 0.08650(18) 0.0231(8) Uani 1 1 d . . .
C18 C -0.1124(3) 0.9821(4) 0.40712(17) 0.0249(8) Uani 1 1 d . . .
P1 P 0.46884(10) 0.67656(13) 0.09334(6) 0.0403(3) Uani 1 1 d . . .
F1 F 0.3684(3) 0.6500(4) 0.03914(19) 0.0786(11) Uani 1 1 d . . .
F2 F 0.5298(3) 0.7175(4) 0.0370(2) 0.0902(13) Uani 1 1 d . . .
F3 F 0.5049(3) 0.5225(4) 0.0886(2) 0.0944(14) Uani 1 1 d . . .
F4 F 0.5742(3) 0.7011(3) 0.1439(2) 0.0896(14) Uani 1 1 d . . .
F5 F 0.4085(4) 0.6357(6) 0.1465(2) 0.1205(18) Uani 1 1 d . . .
F6 F 0.4388(3) 0.8331(3) 0.09625(16) 0.0671(9) Uani 1 1 d . . .
O1W O 0.3517(3) 0.2735(4) 0.0680(3) 0.0801(14) Uani 1 1 d . . .
H1W H 0.3700 0.2398 0.0346 0.096 Uiso 1 1 d R . .
H2W H 0.3082 0.3241 0.0823 0.096 Uiso 1 1 d R . .

loop_
_atom_site_aniso_label
_atom_site_aniso_U_11
_atom_site_aniso_U_22
_atom_site_aniso_U_33
_atom_site_aniso_U_23
_atom_site_aniso_U_13
_atom_site_aniso_U_12
Ru1 0.01819(16) 0.01820(15) 0.01811(16) 0.00068(11) 0.00040(11) -0.00032(11)
Cl1 0.0258(5) 0.0314(5) 0.0331(5) -0.0005(4) 0.0007(4) 0.0003(4)
S1 0.0199(4) 0.0265(5) 0.0211(5) 0.0007(3) -0.0003(3) -0.0004(3)
S2 0.0281(5) 0.0257(5) 0.0288(5) 0.0045(4) 0.0072(4) -0.0024(4)
S3 0.0267(5) 0.0230(5) 0.0222(5) -0.0019(3) 0.0022(4) 0.0003(4)
O1 0.0343(15) 0.0175(13) 0.0267(14) 0.0012(11) -0.0072(11) -0.0008(11)
O2 0.0281(14) 0.0205(13) 0.0364(16) 0.0008(11) 0.0055(12) 0.0002(11)
N1 0.0216(15) 0.0190(15) 0.0237(16) -0.0002(12) -0.0015(12) 0.0014(12)
N2 0.0219(15) 0.0203(15) 0.0210(16) -0.0002(12) 0.0016(12) 0.0002(12)
N3 0.0309(17) 0.0191(15) 0.0223(16) 0.0025(12) -0.0034(13) -0.0008(13)
N4 0.0291(17) 0.0198(16) 0.0355(19) -0.0016(13) 0.0063(14) 0.0016(13)
C1 0.033(2) 0.029(2) 0.0222(19) 0.0018(15) -0.0065(16) 0.0042(16)
C2 0.040(2) 0.038(2) 0.022(2) 0.0072(17) 0.0062(17) -0.0009(19)
C3 0.039(2) 0.0176(19) 0.043(2) 0.0028(17) 0.0047(19) -0.0002(16)
C4 0.036(2) 0.0218(19) 0.040(2) -0.0024(17) 0.0035(18) -0.0028(16)
C5 0.027(2) 0.036(2) 0.034(2) -0.0008(18) 0.0051(17) 0.0044(17)
C6 0.0220(19) 0.042(2) 0.031(2) -0.0005(18) 0.0068(16) 0.0015(17)
C7 0.025(2) 0.028(2) 0.026(2) 0.0030(15) 0.0020(16) -0.0007(15)
C8 0.032(2) 0.0240(19) 0.026(2) -0.0032(15) -0.0007(16) -0.0046(16)
C9 0.033(2) 0.0224(19) 0.0227(19) -0.0019(14) 0.0032(16) 0.0022(15)
C10 0.0262(19) 0.0222(18) 0.0201(18) 0.0040(14) 0.0037(15) 0.0029(14)
C11 0.0283(19) 0.0210(18) 0.0196(18) 0.0007(14) 0.0030(15) -0.0031(15)
C12 0.0226(19) 0.031(2) 0.0224(19) 0.0022(15) -0.0007(15) -0.0030(15)
C13 0.029(2) 0.029(2) 0.029(2) 0.0008(16) 0.0015(16) -0.0108(16)
C14 0.028(2) 0.0259(19) 0.026(2) 0.0072(15) 0.0043(16) -0.0031(15)
C15 0.0243(18) 0.0195(17) 0.0208(18) -0.0006(14) 0.0034(14) 0.0025(14)
C16 0.0217(18) 0.0216(18) 0.0227(19) -0.0021(14) 0.0014(14) 0.0001(14)
C17 0.0222(18) 0.0247(19) 0.0219(19) 0.0018(14) 0.0031(15) 0.0021(14)
C18 0.030(2) 0.0229(19) 0.0198(18) 0.0022(14) 0.0017(15) 0.0015(15)
P1 0.0343(6) 0.0412(7) 0.0387(7) 0.0105(5) -0.0085(5) -0.0108(5)
F1 0.062(2) 0.079(2) 0.079(2) -0.002(2) -0.0238(18) -0.0124(19)
F2 0.076(3) 0.113(3) 0.091(3) 0.030(2) 0.039(2) 0.015(2)
F3 0.080(3) 0.046(2) 0.138(4) 0.002(2) -0.027(2) -0.0003(18)
F4 0.079(3) 0.059(2) 0.102(3) 0.020(2) -0.052(2) -0.0182(18)
F5 0.115(4) 0.178(5) 0.079(3) 0.060(3) 0.045(3) -0.011(3)
F6 0.078(2) 0.0551(19) 0.059(2) -0.0022(15) -0.0070(17) 0.0091(17)
O1W 0.062(3) 0.062(3) 0.125(4) 0.035(3) 0.040(3) 0.018(2)

loop_
_atom_type_symbol
_atom_type_description
_atom_type_scat_dispersion_real
_atom_type_scat_dispersion_imag
_atom_type_scat_source
C C 0.0033 0.0016 'International Tables Vol C Tables 4.2.6.8 and 6.1.1.4'
H H 0.0000 0.0000 'International Tables Vol C Tables 4.2.6.8 and 6.1.1.4'
N N 0.0061 0.0033 'International Tables Vol C Tables 4.2.6.8 and 6.1.1.4'
O O 0.0106 0.0060 'International Tables Vol C Tables 4.2.6.8 and 6.1.1.4'
F F 0.0171 0.0103 'International Tables Vol C Tables 4.2.6.8 and 6.1.1.4'
P P 0.1023 0.0942 'International Tables Vol C Tables 4.2.6.8 and 6.1.1.4'
S S 0.1246 0.1234 'International Tables Vol C Tables 4.2.6.8 and 6.1.1.4'
Cl Cl 0.1484 0.1585 'International Tables Vol C Tables 4.2.6.8 and 6.1.1.4'
Ru Ru -1.2594 0.8363 'International Tables Vol C Tables 4.2.6.8 and 6.1.1.4'

loop_
_geom_angle_atom_site_label_1
_geom_angle_atom_site_label_2
_geom_angle_atom_site_label_3
_geom_angle
_geom_angle_site_symmetry_1
_geom_angle_site_symmetry_3
_geom_angle_publ_flag
N2 Ru1 N1 87.02(12) . . ?
N2 Ru1 S1 93.89(8) . . ?
N1 Ru1 S1 93.92(8) . . ?
N2 Ru1 S3 90.72(8) . . ?
N1 Ru1 S3 176.98(8) . . ?
S1 Ru1 S3 88.23(4) . . ?
N2 Ru1 S2 177.81(8) . . ?
N1 Ru1 S2 92.89(9) . . ?
S1 Ru1 S2 88.30(4) . . ?
S3 Ru1 S2 89.29(4) . . ?
N2 Ru1 Cl1 91.77(8) . . ?
N1 Ru1 Cl1 92.40(8) . . ?
S1 Ru1 Cl1 171.72(4) . . ?
S3 Ru1 Cl1 85.67(3) . . ?
S2 Ru1 Cl1 86.05(4) . . ?
C6 S1 C1 100.1(2) . . ?
C6 S1 Ru1 103.42(13) . . ?
C1 S1 Ru1 106.27(13) . . ?
C2 S2 C3 101.0(2) . . ?
C2 S2 Ru1 103.34(14) . . ?
C3 S2 Ru1 105.44(14) . . ?
C4 S3 C5 101.3(2) . . ?
C4 S3 Ru1 102.61(14) . . ?
C5 S3 Ru1 106.66(14) . . ?
C11 N1 C7 117.3(3) . . ?
C11 N1 Ru1 120.2(2) . . ?
C7 N1 Ru1 122.2(3) . . ?
C12 N2 C16 117.1(3) . . ?
C12 N2 Ru1 122.1(2) . . ?
C16 N2 Ru1 120.8(2) . . ?
C17 N3 H3A 120.0 . . ?
C17 N3 H3B 120.0 . . ?
H3A N3 H3B 120.0 . . ?
C18 N4 H4A 120.0 . . ?
C18 N4 H4B 120.0 . . ?
H4A N4 H4B 120.0 . . ?
C2 C1 S1 111.0(3) . . ?
C2 C1 H1A 109.4 . . ?
S1 C1 H1A 109.4 . . ?
C2 C1 H1B 109.4 . . ?
S1 C1 H1B 109.4 . . ?
H1A C1 H1B 108.0 . . ?
C1 C2 S2 113.2(3) . . ?
C1 C2 H2A 108.9 . . ?
S2 C2 H2A 108.9 . . ?
C1 C2 H2B 108.9 . . ?
S2 C2 H2B 108.9 . . ?
H2A C2 H2B 107.8 . . ?
C4 C3 S2 112.0(3) . . ?
C4 C3 H3D 109.2 . . ?
S2 C3 H3D 109.2 . . ?
C4 C3 H3E 109.2 . . ?
S2 C3 H3E 109.2 . . ?
H3D C3 H3E 107.9 . . ?
C3 C4 S3 114.2(3) . . ?
C3 C4 H4D 108.7 . . ?
S3 C4 H4D 108.7 . . ?
C3 C4 H4E 108.7 . . ?
S3 C4 H4E 108.7 . . ?
H4D C4 H4E 107.6 . . ?
C6 C5 S3 110.4(3) . . ?
C6 C5 H5A 109.6 . . ?
S3 C5 H5A 109.6 . . ?
C6 C5 H5B 109.6 . . ?
S3 C5 H5B 109.6 . . ?
H5A C5 H5B 108.1 . . ?
C5 C6 S1 113.2(3) . . ?
C5 C6 H6A 108.9 . . ?
S1 C6 H6A 108.9 . . ?
C5 C6 H6B 108.9 . . ?
S1 C6 H6B 108.9 . . ?
H6A C6 H6B 107.7 . . ?
N1 C7 C8 122.9(4) . . ?
N1 C7 H7 118.6 . . ?
C8 C7 H7 118.6 . . ?
C7 C8 C9 119.4(4) . . ?
C7 C8 H8 120.3 . . ?
C9 C8 H8 120.3 . . ?
C8 C9 C10 118.5(3) . . ?
C8 C9 H9 120.8 . . ?
C10 C9 H9 120.8 . . ?
C11 C10 C9 119.0(3) . . ?
C11 C10 C18 117.5(3) . . ?
C9 C10 C18 123.5(3) . . ?
N1 C11 C10 122.9(3) . . ?
N1 C11 H11 118.5 . . ?
C10 C11 H11 118.5 . . ?
N2 C12 C13 123.3(3) . . ?
N2 C12 H12 118.4 . . ?
C13 C12 H12 118.4 . . ?
C12 C13 C14 119.5(4) . . ?
C12 C13 H13 120.3 . . ?
C14 C13 H13 120.3 . . ?
C13 C14 C15 118.0(3) . . ?
C13 C14 H14 121.0 . . ?
C15 C14 H14 121.0 . . ?
C14 C15 C16 119.6(3) . . ?
C14 C15 C17 122.4(3) . . ?
C16 C15 C17 118.0(3) . . ?
N2 C16 C15 122.6(3) . . ?
N2 C16 H16 118.7 . . ?
C15 C16 H16 118.7 . . ?
O1 C17 N3 123.2(3) . . ?
O1 C17 C15 119.9(3) . . ?
N3 C17 C15 116.9(3) . . ?
O2 C18 N4 122.8(4) . . ?
O2 C18 C10 119.6(3) . . ?
N4 C18 C10 117.5(3) . . ?
F5 P1 F1 90.8(3) . . ?
F5 P1 F4 92.9(3) . . ?
F1 P1 F4 176.0(3) . . ?
F5 P1 F6 93.5(3) . . ?
F1 P1 F6 90.8(2) . . ?
F4 P1 F6 90.70(19) . . ?
F5 P1 F3 89.8(3) . . ?
F1 P1 F3 90.4(2) . . ?
F4 P1 F3 87.8(2) . . ?
F6 P1 F3 176.5(2) . . ?
F5 P1 F2 178.8(3) . . ?
F1 P1 F2 88.1(2) . . ?
F4 P1 F2 88.3(3) . . ?
F6 P1 F2 86.9(2) . . ?
F3 P1 F2 89.9(3) . . ?
H1W O1W H2W 146.2 . . ?

loop_
_geom_bond_atom_site_label_1
_geom_bond_atom_site_label_2
_geom_bond_distance
_geom_bond_site_symmetry_2
_geom_bond_publ_flag
Ru1 N2 2.146(3) . ?
Ru1 N1 2.150(3) . ?
Ru1 S1 2.2773(9) . ?
Ru1 S3 2.2859(10) . ?
Ru1 S2 2.2922(10) . ?
Ru1 Cl1 2.4579(10) . ?
S1 C6 1.820(4) . ?
S1 C1 1.839(4) . ?
S2 C2 1.820(4) . ?
S2 C3 1.847(4) . ?
S3 C4 1.821(4) . ?
S3 C5 1.837(4) . ?
O1 C17 1.240(4) . ?
O2 C18 1.248(5) . ?
N1 C11 1.344(5) . ?
N1 C7 1.355(5) . ?
N2 C12 1.344(5) . ?
N2 C16 1.344(5) . ?
N3 C17 1.330(5) . ?
N3 H3A 0.8800 . ?
N3 H3B 0.8800 . ?
N4 C18 1.329(5) . ?
N4 H4A 0.8800 . ?
N4 H4B 0.8800 . ?
C1 C2 1.501(6) . ?
C1 H1A 0.9900 . ?
C1 H1B 0.9900 . ?
C2 H2A 0.9900 . ?
C2 H2B 0.9900 . ?
C3 C4 1.510(6) . ?
C3 H3D 0.9900 . ?
C3 H3E 0.9900 . ?
C4 H4D 0.9900 . ?
C4 H4E 0.9900 . ?
C5 C6 1.516(6) . ?
C5 H5A 0.9900 . ?
C5 H5B 0.9900 . ?
C6 H6A 0.9900 . ?
C6 H6B 0.9900 . ?
C7 C8 1.372(5) . ?
C7 H7 0.9500 . ?
C8 C9 1.384(6) . ?
C8 H8 0.9500 . ?
C9 C10 1.386(5) . ?
C9 H9 0.9500 . ?
C10 C11 1.384(5) . ?
C10 C18 1.498(5) . ?
C11 H11 0.9500 . ?
C12 C13 1.377(5) . ?
C12 H12 0.9500 . ?
C13 C14 1.380(5) . ?
C13 H13 0.9500 . ?
C14 C15 1.381(5) . ?
C14 H14 0.9500 . ?
C15 C16 1.387(5) . ?
C15 C17 1.505(5) . ?
C16 H16 0.9500 . ?
P1 F5 1.537(4) . ?
P1 F1 1.570(3) . ?
P1 F4 1.571(3) . ?
P1 F6 1.590(3) . ?
P1 F3 1.592(4) . ?
P1 F2 1.598(4) . ?
O1W H1W 0.8499 . ?
O1W H2W 0.8501 . ?
